data_7210312
loop_
_publ_author_name
'Gao, Ting'
'Yang, Yu'
'Sun, Wen-Bin'
'Li, Guang-Ming'
'Hou, Guang-Feng'
'Yan, Peng-Fei'
'Li, Ji-Tong'
'Ding, Dan-Dan'

_publ_section_title
;
 Syntheses, structure and near-infrared (NIR) luminescence of Er2, Yb2,
 ErYb of homodinuclear and heterodinuclear lanthanide(iii) complexes based
 on salen ligand
;
_journal_issue 31
_journal_name_full CrystEngComm
_journal_page_first 6213
_journal_paper_doi 10.1039/c3ce40714d
_journal_volume 15
_journal_year 2013
_chemical_formula_sum 'C48 H42 Er2 N6 O6'
_chemical_formula_weight 1133.400
_space_group_IT_number 9
_symmetry_Int_Tables_number 9
_symmetry_space_group_name_Hall 'C -2yc'
_symmetry_space_group_name_H-M 'C 1 c 1'
_audit_creation_date 2012-04-25
_audit_creation_method SHELXL-97
_audit_update_record 2012-04-25
_cell_angle_alpha 90.000
_cell_angle_beta 101.88(3)
_cell_angle_gamma 90.000
_cell_formula_units_Z 8
_cell_length_a 26.880(5)
_cell_length_b 19.664(4)
_cell_length_c 16.830(3)
_cell_volume 8705(3)
_refine_ls_R_factor_all 0.054
_cod_data_source_file c3ce40714d.txt
_cod_data_source_block j8
_cod_original_cell_volume 8705.3(30)
_cod_original_sg_symbol_Hall C_-2yc
_cod_database_code 7210312

loop_
_symmetry_equiv_pos_site_id
_symmetry_equiv_pos_as_xyz
1 x,y,z
2 x,-y,0.500+z
3 0.500+x,0.500+y,z
4 0.500+x,0.500-y,0.500+z

loop_
_atom_site_aniso_label
_atom_site_aniso_U_11
_atom_site_aniso_U_22
_atom_site_aniso_U_33
_atom_site_aniso_U_12
_atom_site_aniso_U_13
_atom_site_aniso_U_23
C1 0.041(7) 0.040(7) 0.105(10) 0.001(6) 0.011(7) 0.019(7)
C2 0.047(7) 0.063(10) 0.125(13) -0.018(7) 0.001(8) -0.016(8)
C3 0.065(10) 0.110(17) 0.144(17) -0.037(11) -0.013(11) 0.025(13)
C4 0.050(9) 0.114(17) 0.18(2) -0.012(10) 0.038(12) 0.033(15)
C5 0.061(9) 0.077(12) 0.136(15) 0.000(8) 0.04(1) 0.033(10)
C6 0.060(8) 0.064(9) 0.083(9) 0.008(7) 0.027(7) 0.031(8)
C7 0.073(10) 0.072(10) 0.083(10) 0.035(8) 0.054(9) 0.038(8)
C8 0.114(12) 0.077(11) 0.055(8) 0.052(10) 0.036(8) 0.004(7)
C9 0.074(4) 0.074(4) 0.074(4) 0.0005(10) 0.0157(13) -0.0006(10)
C10 0.10(1) 0.050(8) 0.030(6) 0.000(7) 0.017(6) -0.003(5)
C11 0.068(8) 0.036(7) 0.050(7) -0.003(6) 0.002(6) 0.006(5)
C12 0.066(9) 0.087(12) 0.065(9) -0.018(8) -0.016(7) 0.002(8)
C13 0.060(9) 0.103(14) 0.07(1) 0.002(9) -0.018(7) 0.008(9)
C14 0.046(7) 0.104(13) 0.074(9) 0.020(8) 0.009(7) 0.024(9)
C15 0.057(8) 0.080(11) 0.057(8) 0.003(7) 0.010(6) 0.012(7)
C16 0.040(6) 0.055(8) 0.050(7) -0.006(5) 0.009(5) 0.013(5)
C17 0.029(5) 0.030(6) 0.061(7) 0.003(4) 0.012(5) 0.020(5)
C18 0.058(8) 0.084(11) 0.060(8) 0.012(8) 0.034(7) 0.027(7)
C19 0.060(9) 0.082(13) 0.145(16) 0.030(9) 0.056(10) 0.047(11)
C20 0.035(7) 0.097(14) 0.128(14) 0.010(8) 0.018(8) 0.052(12)
C21 0.038(7) 0.072(10) 0.096(10) -0.009(7) 0.002(7) 0.008(8)
C22 0.042(6) 0.047(8) 0.080(9) -0.001(6) 0.008(6) 0.022(7)
C23 0.054(8) 0.041(7) 0.062(8) -0.009(6) -0.019(6) 0.002(6)
C24 0.061(7) 0.061(8) 0.058(7) 0.004(6) 0.004(6) -0.032(6)
C25 0.052(3) 0.052(3) 0.052(3) 0.0012(10) 0.0112(12) -0.0001(10)
C26 0.073(9) 0.076(10) 0.041(7) 0.021(8) 0.024(6) -0.005(6)
C27 0.039(7) 0.089(12) 0.057(8) 0.020(7) 0.026(6) 0.037(7)
C28 0.082(12) 0.131(17) 0.114(13) 0.058(12) 0.067(10) 0.054(12)
C29 0.042(8) 0.141(19) 0.164(18) 0.033(11) 0.058(10) 0.085(15)
C30 0.044(8) 0.103(15) 0.18(2) 0.000(9) 0.032(10) 0.057(15)
C31 0.029(6) 0.102(12) 0.107(11) 0.001(7) 0.013(6) 0.038(9)
C32 0.052(7) 0.067(9) 0.047(7) 0.004(7) 0.015(5) 0.022(6)
C33 0.032(5) 0.042(7) 0.039(6) -0.004(5) 0.010(4) 0.006(4)
C34 0.051(7) 0.044(8) 0.059(7) 0.003(6) 0.007(6) 0.002(5)
C35 0.032(6) 0.072(10) 0.098(10) 0.012(6) 0.018(6) 0.008(8)
C36 0.032(6) 0.087(12) 0.116(12) 0.001(7) -0.006(7) 0.004(9)
C37 0.051(8) 0.089(11) 0.073(9) 0.002(8) -0.015(7) 0.006(8)
C38 0.035(6) 0.051(7) 0.054(7) 0.002(5) 0.007(5) 0.009(6)
C39 0.066(8) 0.043(7) 0.032(6) -0.007(6) -0.004(5) -0.001(5)
C40 0.029(2) 0.026(2) 0.0242(19) 0.003(1) 0.0049(10) -0.003(1)
C41 0.076(8) 0.023(6) 0.072(8) 0.004(5) 0.005(6) -0.009(5)
C42 0.061(8) 0.057(8) 0.046(6) 0.016(6) 0.017(5) 0.011(5)
C43 0.043(6) 0.043(7) 0.040(6) 0.011(5) 0.007(5) 0.003(5)
C44 0.049(7) 0.079(10) 0.066(8) 0.021(7) 0.023(6) 0.018(7)
C45 0.036(6) 0.096(12) 0.077(9) 0.016(7) 0.017(6) 0.022(8)
C46 0.043(7) 0.080(11) 0.075(9) 0.001(7) -0.004(6) 0.011(8)
C47 0.039(6) 0.055(8) 0.051(7) -0.004(5) -0.014(5) 0.004(5)
C48 0.033(6) 0.047(7) 0.057(7) 0.004(5) 0.004(5) 0.018(5)
C49 0.046(7) 0.052(8) 0.056(7) -0.002(6) -0.002(6) -0.034(6)
C50 0.057(8) 0.081(11) 0.068(9) 0.001(8) 0.007(7) -0.011(7)
C51 0.048(8) 0.105(14) 0.103(12) 0.028(9) -0.001(8) -0.040(11)
C52 0.045(9) 0.15(2) 0.126(16) -0.013(12) 0.026(9) -0.067(15)
C53 0.072(11) 0.118(16) 0.095(12) -0.034(11) 0.025(9) -0.030(11)
C54 0.043(7) 0.077(11) 0.076(9) -0.016(7) 0.024(6) -0.030(8)
C55 0.070(9) 0.064(10) 0.059(8) -0.021(7) 0.030(7) -0.010(6)
C56 0.069(4) 0.069(4) 0.070(4) -0.0001(10) 0.0143(13) -0.0001(10)
C57 0.095(10) 0.055(8) 0.048(7) 0.026(7) 0.021(7) 0.020(6)
C58 0.074(10) 0.073(11) 0.050(8) 0.026(8) -0.022(7) -0.012(7)
C59 0.044(7) 0.078(10) 0.054(7) 0.011(7) -0.001(6) -0.018(7)
C60 0.052(9) 0.100(14) 0.096(12) 0.004(9) -0.016(8) -0.028(10)
C61 0.043(9) 0.15(2) 0.144(18) -0.015(11) 0.001(10) -0.055(15)
C62 0.053(9) 0.127(16) 0.134(15) -0.047(10) 0.043(10) -0.058(13)
C63 0.057(8) 0.064(10) 0.109(11) -0.023(7) 0.035(8) -0.021(8)
C64 0.040(6) 0.047(8) 0.068(8) -0.006(6) 0.009(5) -0.030(6)
C65 0.033(6) 0.061(8) 0.042(6) 0.002(5) -0.005(5) -0.016(6)
C66 0.054(8) 0.058(9) 0.069(9) 0.012(7) -0.001(6) -0.017(7)
C67 0.040(8) 0.097(13) 0.107(12) 0.006(8) -0.006(8) -0.031(10)
C68 0.033(7) 0.123(16) 0.108(12) 0.013(9) -0.003(7) -0.035(11)
C69 0.039(7) 0.090(12) 0.092(10) -0.009(7) 0.021(7) -0.019(9)
C70 0.048(7) 0.085(11) 0.041(6) 0.001(7) 0.021(5) -0.007(6)
C71 0.041(7) 0.084(11) 0.064(8) -0.005(7) 0.022(6) -0.004(7)
C72 0.071(4) 0.070(4) 0.070(4) -0.0014(10) 0.0176(12) 0.0002(10)
C73 0.062(3) 0.062(3) 0.063(3) -0.0001(10) 0.0130(12) 0.0006(10)
C74 0.065(8) 0.043(7) 0.045(6) 0.015(6) -0.005(5) -0.013(5)
C75 0.033(6) 0.063(9) 0.048(7) 0.005(5) 0.004(5) -0.022(6)
C76 0.068(9) 0.090(12) 0.068(9) 0.033(8) -0.004(7) -0.021(7)
C77 0.039(7) 0.116(14) 0.081(10) 0.009(8) 0.005(7) -0.029(10)
C78 0.039(7) 0.115(15) 0.096(11) -0.007(8) 0.034(7) -0.041(10)
C79 0.052(8) 0.084(11) 0.078(9) -0.016(8) 0.020(7) -0.027(8)
C80 0.039(6) 0.064(9) 0.054(7) 0.001(6) -0.002(5) -0.021(6)
C81 0.031(5) 0.043(7) 0.042(6) 0.005(5) 0.001(4) -0.009(5)
C82 0.046(6) 0.045(7) 0.050(7) 0.008(6) 0.003(5) 0.003(5)
C83 0.046(7) 0.104(12) 0.056(8) 0.029(8) -0.007(6) 0.010(8)
C84 0.031(6) 0.106(12) 0.058(7) 0.015(7) 0.001(5) -0.002(7)
C85 0.035(6) 0.066(9) 0.065(7) -0.009(6) 0.014(5) 0.001(6)
C86 0.035(5) 0.051(8) 0.040(6) 0.001(5) 0.011(4) -0.003(5)
C87 0.050(8) 0.045(7) 0.044(7) -0.003(6) 0.017(6) -0.002(5)
C88 0.054(3) 0.054(3) 0.054(3) -0.0006(10) 0.0107(11) 0.001(1)
C89 0.080(5) 0.080(5) 0.082(5) -0.0001(10) 0.0169(14) -0.0005(10)
C90 0.047(6) 0.062(8) 0.042(6) 0.002(6) 0.016(5) 0.006(5)
C91 0.047(7) 0.039(7) 0.044(6) 0.003(5) 0.006(5) -0.007(5)
C92 0.057(8) 0.077(10) 0.067(9) 0.022(7) -0.008(6) 0.003(7)
C93 0.044(7) 0.115(14) 0.069(9) 0.021(8) -0.020(6) -0.034(9)
C94 0.032(6) 0.07(1) 0.100(11) 0.008(6) 0.003(7) -0.018(8)
C95 0.040(7) 0.079(10) 0.071(8) -0.005(6) 0.012(6) -0.005(7)
C96 0.029(5) 0.048(7) 0.039(6) 0.002(5) 0.007(4) -0.016(5)
Er1 0.0374(3) 0.0305(3) 0.0413(3) 0.0022(2) 0.0109(2) 0.0000(2)
Er2 0.0281(3) 0.0320(2) 0.0328(2) 0.0011(2) 0.00465(18) -0.0009(2)
Er3 0.0341(3) 0.0314(3) 0.0343(3) 0.0007(2) 0.00158(19) 0.0026(2)
Er4 0.0316(3) 0.0351(3) 0.0329(2) -0.0020(2) 0.0022(2) -0.0020(2)
N1 0.061(6) 0.049(6) 0.061(6) 0.016(5) 0.032(5) 0.018(5)
N2 0.061(6) 0.050(6) 0.043(5) 0.009(5) 0.007(5) 0.000(4)
N3 0.048(6) 0.067(7) 0.055(6) -0.006(5) 0.002(5) -0.022(5)
N4 0.047(5) 0.066(7) 0.032(5) 0.015(5) 0.012(4) -0.007(4)
N5 0.044(5) 0.039(5) 0.054(5) 0.001(4) 0.007(4) -0.007(4)
N6 0.048(5) 0.045(6) 0.036(5) 0.007(4) 0.001(4) -0.009(4)
N7 0.058(6) 0.069(8) 0.039(5) -0.017(5) 0.011(4) 0.010(5)
N8 0.062(6) 0.039(5) 0.043(5) 0.012(5) -0.009(4) 0.001(4)
N9 0.049(5) 0.048(6) 0.035(4) -0.005(4) 0.018(4) -0.001(4)
N10 0.044(5) 0.036(5) 0.055(5) -0.006(4) 0.005(4) 0.006(4)
N11 0.039(5) 0.063(7) 0.076(7) -0.016(5) 0.003(5) 0.034(5)
N12 0.035(5) 0.056(6) 0.042(5) 0.002(4) 0.013(4) -0.002(4)
O1 0.034(4) 0.048(5) 0.088(6) 0.001(4) 0.022(4) -0.005(4)
O2 0.043(4) 0.044(5) 0.043(4) -0.001(3) 0.009(3) -0.003(3)
O3 0.036(4) 0.032(4) 0.064(5) 0.010(3) 0.017(3) 0.007(3)
O4 0.040(4) 0.067(6) 0.056(5) -0.005(4) 0.018(3) -0.004(4)
O5 0.024(3) 0.039(4) 0.041(4) 0.003(3) 0.009(3) 0.003(3)
O6 0.031(4) 0.054(5) 0.046(4) 0.002(3) -0.001(3) -0.005(3)
O7 0.038(4) 0.047(5) 0.057(4) 0.003(3) 0.008(3) 0.000(4)
O8 0.036(4) 0.035(4) 0.065(5) -0.002(3) -0.004(3) 0.004(3)
O9 0.030(3) 0.047(5) 0.039(4) 0.001(3) 0.005(3) -0.005(3)
O10 0.043(4) 0.049(5) 0.055(4) -0.006(4) 0.008(3) 0.005(4)
O11 0.028(3) 0.041(4) 0.035(3) 0.000(3) 0.002(3) 0.000(3)
O12 0.038(4) 0.047(5) 0.042(4) -0.003(3) 0.001(3) -0.005(3)

loop_
_atom_site_label
_atom_site_type_symbol
_atom_site_fract_x
_atom_site_fract_y
_atom_site_fract_z
_atom_site_occupancy
_atom_site_symmetry_multiplicity
_atom_site_Wyckoff_symbol
_atom_site_calc_flag
_atom_site_thermal_displace_type
_atom_site_U_iso_or_equiv
C1 C 0.2169(4) 0.2235(7) 0.1304(9) 1.000 4 a d Uani 0.062(4)
C2 C 0.1887(5) 0.1807(7) 0.0716(10) 1.000 4 a d Uani 0.081(5)
H2 H 0.2049 0.1538 0.0392 1.000 4 a calc Uiso 0.09700
C3 C 0.1364(7) 0.1787(10) 0.0621(13) 1.000 4 a d Uani 0.111(7)
H3 H 0.1181 0.1547 0.0180 1.000 4 a calc Uiso 0.13300
C4 C 0.1102(6) 0.2089(11) 0.1117(14) 1.000 4 a d Uani 0.112(7)
H4 H 0.0756 0.2016 0.1069 1.000 4 a calc Uiso 0.13400
C5 C 0.1365(6) 0.2505(9) 0.1691(11) 1.000 4 a d Uani 0.088(5)
H5 H 0.1191 0.2748 0.2021 1.000 4 a calc Uiso 0.10600
C6 C 0.1899(5) 0.2582(7) 0.1803(9) 1.000 4 a d Uani 0.067(4)
C7 C 0.2152(6) 0.3040(8) 0.2454(9) 1.000 4 a d Uani 0.070(5)
H7 H 0.1954 0.3195 0.2810 1.000 4 a calc Uiso 0.08400
C8 C 0.2793(6) 0.3704(8) 0.3304(8) 1.000 4 a d Uani 0.080(5)
H8A H 0.2531 0.4034 0.3346 1.000 4 a calc Uiso 0.09500
H8B H 0.2857 0.3434 0.3797 1.000 4 a calc Uiso 0.09500
C9 C 0.3249(6) 0.4055(8) 0.3233(9) 1.000 4 a d Uani 0.074(4)
H9A H 0.3405 0.4253 0.3753 1.000 4 a calc Uiso 0.08900
H9B H 0.3168 0.4421 0.2841 1.000 4 a calc Uiso 0.08900
C10 C 0.4033(5) 0.3452(6) 0.3445(6) 1.000 4 a d Uani 0.060(3)
H10 H 0.4128 0.3735 0.3893 1.000 4 a calc Uiso 0.07100
C11 C 0.4383(5) 0.2926(6) 0.3372(7) 1.000 4 a d Uani 0.053(3)
C12 C 0.4853(5) 0.2877(8) 0.3922(8) 1.000 4 a d Uani 0.077(4)
H12 H 0.4950 0.3228 0.4292 1.000 4 a calc Uiso 0.09200
C13 C 0.5172(6) 0.2336(10) 0.3934(10) 1.000 4 a d Uani 0.082(5)
H13 H 0.5480 0.2319 0.4306 1.000 4 a calc Uiso 0.09900
C14 C 0.5032(5) 0.1817(9) 0.3391(9) 1.000 4 a d Uani 0.075(4)
H14 H 0.5246 0.1444 0.3408 1.000 4 a calc Uiso 0.09000
C15 C 0.4593(5) 0.1831(8) 0.2834(8) 1.000 4 a d Uani 0.065(4)
H15 H 0.4514 0.1468 0.2476 1.000 4 a calc Uiso 0.07800
C16 C 0.4248(4) 0.2390(7) 0.2779(7) 1.000 4 a d Uani 0.048(3)
C17 C 0.2327(4) 0.4108(6) 0.0985(7) 1.000 4 a d Uani 0.040(3)
C18 C 0.2012(5) 0.4495(8) 0.1335(8) 1.000 4 a d Uani 0.064(4)
H18 H 0.2152 0.4786 0.1757 1.000 4 a calc Uiso 0.07700
C19 C 0.1483(6) 0.4469(9) 0.1077(13) 1.000 4 a d Uani 0.091(6)
H19 H 0.1275 0.4736 0.1328 1.000 4 a calc Uiso 0.10900
C20 C 0.1277(5) 0.4045(10) 0.0451(11) 1.000 4 a d Uani 0.087(6)
H20 H 0.0926 0.4019 0.0278 1.000 4 a calc Uiso 0.10400
C21 C 0.1583(5) 0.3664(8) 0.0083(9) 1.000 4 a d Uani 0.070(4)
H21 H 0.1438 0.3386 -0.0350 1.000 4 a calc Uiso 0.08400
C22 C 0.2107(4) 0.3679(7) 0.0339(8) 1.000 4 a d Uani 0.057(3)
C23 C 0.2408(5) 0.3283(6) -0.0095(8) 1.000 4 a d Uani 0.057(3)
H23 H 0.2240 0.3059 -0.0560 1.000 4 a calc Uiso 0.06800
C24 C 0.3156(5) 0.2837(7) -0.0474(7) 1.000 4 a d Uani 0.062(3)
H24A H 0.3468 0.2631 -0.0182 1.000 4 a calc Uiso 0.07400
H24B H 0.2935 0.2477 -0.0739 1.000 4 a calc Uiso 0.07400
C25 C 0.3270(5) 0.3317(7) -0.1091(7) 1.000 4 a d Uani 0.052(3)
H25A H 0.2961 0.3543 -0.1366 1.000 4 a calc Uiso 0.06200
H25B H 0.3414 0.3075 -0.1492 1.000 4 a calc Uiso 0.06200
C26 C 0.4067(5) 0.3892(8) -0.0862(7) 1.000 4 a d Uani 0.062(4)
H26 H 0.4130 0.3583 -0.1248 1.000 4 a calc Uiso 0.07400
C27 C 0.4483(5) 0.4408(8) -0.0557(8) 1.000 4 a d Uani 0.059(4)
C28 C 0.4953(7) 0.4289(11) -0.0800(11) 1.000 4 a d Uani 0.102(7)
H28 H 0.4989 0.3927 -0.1139 1.000 4 a calc Uiso 0.12300
C29 C 0.5356(6) 0.4728(12) -0.0518(13) 1.000 4 a d Uani 0.111(8)
H29 H 0.5672 0.4644 -0.0640 1.000 4 a calc Uiso 0.13300
C30 C 0.5287(6) 0.5292(12) -0.0055(14) 1.000 4 a d Uani 0.109(7)
H30 H 0.5555 0.5593 0.0116 1.000 4 a calc Uiso 0.13100
C31 C 0.4819(4) 0.5409(9) 0.0154(10) 1.000 4 a d Uani 0.079(5)
H31 H 0.4775 0.5790 0.0459 1.000 4 a calc Uiso 0.09500
C32 C 0.4412(5) 0.4953(7) -0.0093(7) 1.000 4 a d Uani 0.055(3)
C33 C 0.4315(4) 0.3690(6) 0.1439(6) 1.000 4 a d Uani 0.038(2)
C34 C 0.4625(5) 0.3183(7) 0.1289(8) 1.000 4 a d Uani 0.052(3)
H34 H 0.4482 0.2811 0.0986 1.000 4 a calc Uiso 0.06200
C35 C 0.5156(5) 0.3199(8) 0.1572(9) 1.000 4 a d Uani 0.067(4)
H35 H 0.5361 0.2853 0.1445 1.000 4 a calc Uiso 0.08000
C36 C 0.5360(5) 0.3740(8) 0.2041(10) 1.000 4 a d Uani 0.082(5)
H36 H 0.5708 0.3755 0.2246 1.000 4 a calc Uiso 0.09800
C37 C 0.5058(5) 0.4261(8) 0.2215(9) 1.000 4 a d Uani 0.075(4)
H37 H 0.5204 0.4628 0.2524 1.000 4 a calc Uiso 0.09000
C38 C 0.4532(4) 0.4240(6) 0.1929(7) 1.000 4 a d Uani 0.047(3)
C39 C 0.4238(5) 0.4840(6) 0.2098(6) 1.000 4 a d Uani 0.049(3)
H39 H 0.4392 0.5125 0.2518 1.000 4 a calc Uiso 0.05900
C40 C 0.3434(3) 0.5559(4) 0.2001(5) 1.000 4 a d Uani 0.0263(18)
H40A H 0.3596 0.5789 0.2497 1.000 4 a calc Uiso 0.03200
H40B H 0.3113 0.5366 0.2067 1.000 4 a calc Uiso 0.03200
C41 C 0.3368(5) 0.6049(5) 0.1224(7) 1.000 4 a d Uani 0.058(3)
H41A H 0.3217 0.6482 0.1319 1.000 4 a calc Uiso 0.07000
H41B H 0.3688 0.6126 0.1059 1.000 4 a calc Uiso 0.07000
C42 C 0.2573(5) 0.5871(7) 0.0327(6) 1.000 4 a d Uani 0.054(3)
H42 H 0.2495 0.6282 0.0546 1.000 4 a calc Uiso 0.06400
C43 C 0.2183(4) 0.5585(6) -0.0303(6) 1.000 4 a d Uani 0.042(3)
C44 C 0.1714(5) 0.5944(7) -0.0498(8) 1.000 4 a d Uani 0.063(4)
H44 H 0.1660 0.6324 -0.0197 1.000 4 a calc Uiso 0.07600
C45 C 0.1342(4) 0.5727(8) -0.1132(8) 1.000 4 a d Uani 0.069(4)
H45 H 0.1033 0.5955 -0.1257 1.000 4 a calc Uiso 0.08300
C46 C 0.1428(5) 0.5167(8) -0.1588(9) 1.000 4 a d Uani 0.068(4)
H46 H 0.1176 0.5028 -0.2022 1.000 4 a calc Uiso 0.08200
C47 C 0.1882(4) 0.4813(7) -0.1406(7) 1.000 4 a d Uani 0.052(3)
H47 H 0.1930 0.4438 -0.1717 1.000 4 a calc Uiso 0.06200
C48 C 0.2274(4) 0.5016(6) -0.0751(7) 1.000 4 a d Uani 0.046(3)
C49 C 0.2323(5) 0.2635(7) 0.7260(7) 1.000 4 a d Uani 0.053(3)
C50 C 0.1993(5) 0.3200(8) 0.7028(8) 1.000 4 a d Uani 0.070(4)
H50 H 0.2089 0.3552 0.6723 1.000 4 a calc Uiso 0.08400
C51 C 0.1525(6) 0.3221(10) 0.7263(10) 1.000 4 a d Uani 0.088(5)
H51 H 0.1313 0.3594 0.7120 1.000 4 a calc Uiso 0.10500
C52 C 0.1371(6) 0.2695(14) 0.7707(13) 1.000 4 a d Uani 0.107(7)
H52 H 0.1053 0.2704 0.7845 1.000 4 a calc Uiso 0.12900
C53 C 0.1693(6) 0.2171(11) 0.7932(10) 1.000 4 a d Uani 0.094(6)
H53 H 0.1600 0.1830 0.8255 1.000 4 a calc Uiso 0.11200
C54 C 0.2168(5) 0.2121(8) 0.7697(9) 1.000 4 a d Uani 0.063(4)
C55 C 0.2478(5) 0.1547(8) 0.7994(8) 1.000 4 a d Uani 0.062(4)
H55 H 0.2350 0.1244 0.8326 1.000 4 a calc Uiso 0.07400
C56 C 0.3224(5) 0.0844(8) 0.8288(9) 1.000 4 a d Uani 0.069(4)
H56A H 0.3046 0.0628 0.8666 1.000 4 a calc Uiso 0.08300
H56B H 0.3298 0.0505 0.7911 1.000 4 a calc Uiso 0.08300
C57 C 0.3701(5) 0.1178(7) 0.8728(7) 1.000 4 a d Uani 0.065(4)
H57A H 0.3632 0.1410 0.9202 1.000 4 a calc Uiso 0.07800
H57B H 0.3954 0.0830 0.8916 1.000 4 a calc Uiso 0.07800
C58 C 0.4369(6) 0.1863(8) 0.8469(8) 1.000 4 a d Uani 0.070(5)
H58 H 0.4541 0.1664 0.8948 1.000 4 a calc Uiso 0.08500
C59 C 0.4648(5) 0.2338(8) 0.8110(7) 1.000 4 a d Uani 0.060(4)
C60 C 0.5169(6) 0.2432(10) 0.8429(10) 1.000 4 a d Uani 0.087(5)
H60 H 0.5318 0.2167 0.8873 1.000 4 a calc Uiso 0.10500
C61 C 0.5464(6) 0.2867(12) 0.8147(14) 1.000 4 a d Uani 0.115(8)
H61 H 0.5808 0.2909 0.8381 1.000 4 a calc Uiso 0.13800
C62 C 0.5242(6) 0.3256(10) 0.7493(12) 1.000 4 a d Uani 0.101(6)
H62 H 0.5441 0.3573 0.7292 1.000 4 a calc Uiso 0.12200
C63 C 0.4739(5) 0.3199(7) 0.7122(10) 1.000 4 a d Uani 0.074(4)
H63 H 0.4606 0.3468 0.6674 1.000 4 a calc Uiso 0.08900
C64 C 0.4430(4) 0.2744(7) 0.7414(7) 1.000 4 a d Uani 0.052(3)
C65 C 0.2300(4) 0.1449(7) 0.5709(7) 1.000 4 a d Uani 0.047(3)
C66 C 0.2022(5) 0.1978(7) 0.5359(9) 1.000 4 a d Uani 0.062(4)
H66 H 0.2186 0.2349 0.5187 1.000 4 a calc Uiso 0.07500
C67 C 0.1499(5) 0.1985(10) 0.5247(10) 1.000 4 a d Uani 0.084(5)
H67 H 0.1315 0.2350 0.4982 1.000 4 a calc Uiso 0.10100
C68 C 0.1254(5) 0.1464(10) 0.5521(10) 1.000 4 a d Uani 0.090(6)
H68 H 0.0902 0.1478 0.5456 1.000 4 a calc Uiso 0.10900
C69 C 0.1523(5) 0.0900(9) 0.5904(9) 1.000 4 a d Uani 0.072(4)
H69 H 0.1354 0.0541 0.6093 1.000 4 a calc Uiso 0.08700
C70 C 0.2060(5) 0.0891(8) 0.5994(7) 1.000 4 a d Uani 0.056(4)
C71 C 0.2318(5) 0.0272(8) 0.6357(8) 1.000 4 a d Uani 0.061(4)
H71 H 0.2135 -0.0016 0.6630 1.000 4 a calc Uiso 0.07300
C72 C 0.3002(5) -0.0550(5) 0.6767(7) 1.000 4 a d Uani 0.070(4)
H72A H 0.3280 -0.0439 0.7214 1.000 4 a calc Uiso 0.08400
H72B H 0.2748 -0.0806 0.6974 1.000 4 a calc Uiso 0.08400
C73 C 0.3190(5) -0.0945(7) 0.6123(7) 1.000 4 a d Uani 0.062(3)
H73A H 0.3343 -0.1367 0.6351 1.000 4 a calc Uiso 0.07500
H73B H 0.2906 -0.1056 0.5685 1.000 4 a calc Uiso 0.07500
C74 C 0.4010(5) -0.0813(6) 0.5849(6) 1.000 4 a d Uani 0.053(3)
H74 H 0.4068 -0.1224 0.6126 1.000 4 a calc Uiso 0.06400
C75 C 0.4427(4) -0.0541(6) 0.5515(7) 1.000 4 a d Uani 0.049(3)
C76 C 0.4881(5) -0.0926(9) 0.5659(8) 1.000 4 a d Uani 0.078(5)
H76 H 0.4912 -0.1307 0.5993 1.000 4 a calc Uiso 0.09400
C77 C 0.5280(5) -0.0734(10) 0.5302(9) 1.000 4 a d Uani 0.080(5)
H77 H 0.5585 -0.0973 0.5407 1.000 4 a calc Uiso 0.09500
C78 C 0.5218(5) -0.019(1) 0.4795(10) 1.000 4 a d Uani 0.080(5)
H78 H 0.5474 -0.0083 0.4520 1.000 4 a calc Uiso 0.09700
C79 C 0.4792(5) 0.0205(8) 0.4675(9) 1.000 4 a d Uani 0.070(4)
H79 H 0.4774 0.0594 0.4357 1.000 4 a calc Uiso 0.08400
C80 C 0.4375(4) 0.0030(7) 0.5030(7) 1.000 4 a d Uani 0.054(3)
C81 C 0.4253(4) 0.0900(6) 0.6777(6) 1.000 4 a d Uani 0.040(3)
C82 C 0.4548(4) 0.0471(6) 0.7327(7) 1.000 4 a d Uani 0.048(3)
H82 H 0.4387 0.0166 0.7614 1.000 4 a calc Uiso 0.05800
C83 C 0.5069(5) 0.0477(8) 0.7468(8) 1.000 4 a d Uani 0.071(4)
H83 H 0.5256 0.0202 0.7871 1.000 4 a calc Uiso 0.08600
C84 C 0.5318(4) 0.0893(8) 0.7010(7) 1.000 4 a d Uani 0.066(4)
H84 H 0.5670 0.0874 0.7078 1.000 4 a calc Uiso 0.08000
C85 C 0.5047(4) 0.1324(7) 0.6464(7) 1.000 4 a d Uani 0.055(3)
H85 H 0.5216 0.1618 0.6176 1.000 4 a calc Uiso 0.06600
C86 C 0.4504(4) 0.1336(6) 0.6322(6) 1.000 4 a d Uani 0.041(3)
C87 C 0.4231(5) 0.1771(6) 0.5685(7) 1.000 4 a d Uani 0.046(3)
H87 H 0.4427 0.2039 0.5412 1.000 4 a calc Uiso 0.05500
C88 C 0.3540(4) 0.2253(6) 0.4750(6) 1.000 4 a d Uani 0.054(3)
H88A H 0.3774 0.2619 0.4704 1.000 4 a calc Uiso 0.06500
H88B H 0.3228 0.2456 0.4842 1.000 4 a calc Uiso 0.06500
C89 C 0.3424(6) 0.1860(8) 0.3950(8) 1.000 4 a d Uani 0.081(5)
H89A H 0.3729 0.1651 0.3836 1.000 4 a calc Uiso 0.09700
H89B H 0.3275 0.2153 0.3501 1.000 4 a calc Uiso 0.09700
C90 C 0.2631(4) 0.1274(7) 0.3556(6) 1.000 4 a d Uani 0.049(3)
H90 H 0.2597 0.1587 0.3133 1.000 4 a calc Uiso 0.05900
C91 C 0.2224(4) 0.0788(6) 0.3533(7) 1.000 4 a d Uani 0.044(3)
C92 C 0.1786(5) 0.0882(8) 0.2904(8) 1.000 4 a d Uani 0.070(4)
H92 H 0.1776 0.1243 0.2545 1.000 4 a calc Uiso 0.08400
C93 C 0.1372(5) 0.0438(9) 0.2818(9) 1.000 4 a d Uani 0.081(5)
H93 H 0.1086 0.0504 0.2409 1.000 4 a calc Uiso 0.09700
C94 C 0.1397(5) -0.0102(8) 0.3354(9) 1.000 4 a d Uani 0.069(4)
H94 H 0.1121 -0.0395 0.3311 1.000 4 a calc Uiso 0.08300
C95 C 0.1812(4) -0.0206(8) 0.3933(8) 1.000 4 a d Uani 0.063(4)
H95 H 0.1817 -0.0575 0.4280 1.000 4 a calc Uiso 0.07600
C96 C 0.2241(4) 0.0220(6) 0.4038(6) 1.000 4 a d Uani 0.039(3)
Er1 Er 0.3218(0) 0.3096(0) 0.1713(0) 1.000 4 a d Uani 0.03601(14)
Er2 Er 0.3354(0) 0.4509(0) 0.0396(0) 1.000 4 a d Uani 0.03122(12)
Er3 Er 0.3359(0) 0.1914(0) 0.6911(0) 1.000 4 a d Uani 0.03404(13)
Er4 Er 0.3276(0) 0.0604(0) 0.5372(0) 1.000 4 a d Uani 0.03385(13)
N1 N 0.2609(4) 0.3250(5) 0.2588(6) 1.000 4 a d Uani 0.054(2)
N2 N 0.3600(4) 0.3593(5) 0.2978(5) 1.000 4 a d Uani 0.052(2)
N3 N 0.2899(4) 0.3210(5) 0.0107(6) 1.000 4 a d Uani 0.058(3)
N4 N 0.3649(3) 0.3838(5) -0.0652(5) 1.000 4 a d Uani 0.048(2)
N5 N 0.3012(3) 0.5625(4) 0.0619(5) 1.000 4 a d Uani 0.046(2)
N6 N 0.3798(3) 0.4999(5) 0.1727(5) 1.000 4 a d Uani 0.044(2)
N7 N 0.2915(4) 0.1412(6) 0.7845(5) 1.000 4 a d Uani 0.055(3)
N8 N 0.3914(4) 0.1675(5) 0.8223(5) 1.000 4 a d Uani 0.051(2)
N9 N 0.2773(3) 0.0093(4) 0.6332(5) 1.000 4 a d Uani 0.043(2)
N10 N 0.3572(3) -0.0541(4) 0.5798(5) 1.000 4 a d Uani 0.046(2)
N11 N 0.3765(3) 0.1822(5) 0.5468(6) 1.000 4 a d Uani 0.060(3)
N12 N 0.3034(3) 0.1307(5) 0.4113(5) 1.000 4 a d Uani 0.044(2)
O1 O 0.2662(3) 0.2293(4) 0.1397(5) 1.000 4 a d Uani 0.056(2)
O2 O 0.3825(3) 0.2401(4) 0.2231(4) 1.000 4 a d Uani 0.0436(17)
O3 O 0.2839(2) 0.4131(4) 0.1277(4) 1.000 4 a d Uani 0.0431(17)
O4 O 0.3962(3) 0.5091(4) 0.0093(5) 1.000 4 a d Uani 0.053(2)
O5 O 0.3813(2) 0.3653(3) 0.1149(4) 1.000 4 a d Uani 0.0341(16)
O6 O 0.2699(2) 0.4668(4) -0.0604(4) 1.000 4 a d Uani 0.0449(17)
O7 O 0.2761(3) 0.2628(4) 0.7007(4) 1.000 4 a d Uani 0.0477(19)
O8 O 0.3942(3) 0.2684(4) 0.7072(5) 1.000 4 a d Uani 0.0474(19)
O9 O 0.2818(2) 0.1459(4) 0.5824(4) 1.000 4 a d Uani 0.0391(17)
O10 O 0.3957(3) 0.0398(4) 0.4869(4) 1.000 4 a d Uani 0.0495(18)
O11 O 0.3749(2) 0.0912(4) 0.6655(4) 1.000 4 a d Uani 0.0351(15)
O12 O 0.2642(2) 0.0078(4) 0.4600(4) 1.000 4 a d Uani 0.0432(17)

loop_
_atom_type_symbol
_atom_type_radius_bond
C 1.200
H 1.200
Er 1.200
N 1.200
O 1.200

loop_
_geom_angle_atom_site_label_1
_geom_angle_atom_site_label_2
_geom_angle_atom_site_label_3
_geom_angle
_geom_angle_publ_flag
O1 C1 C6 121.7(13) no
O1 C1 C2 121.8(14) no
C6 C1 C2 116.4(13) no
C3 C2 C1 119.3(17) no
C3 C2 H2 120.30 no
C1 C2 H2 120.30 no
C4 C3 C2 124.7(19) no
C4 C3 H3 117.70 no
C2 C3 H3 117.70 no
C3 C4 C5 116.8(16) no
C3 C4 H4 121.60 no
C5 C4 H4 121.60 no
C4 C5 C6 121.8(18) no
C4 C5 H5 119.10 no
C6 C5 H5 119.10 no
C1 C6 C5 120.4(16) no
C1 C6 C7 121.9(12) no
C5 C6 C7 117.7(15) no
N1 C7 C6 127.7(13) no
N1 C7 H7 116.10 no
C6 C7 H7 116.10 no
C9 C8 N1 111.4(11) no
C9 C8 H8A 109.30 no
N1 C8 H8A 109.30 no
C9 C8 H8B 109.30 no
N1 C8 H8B 109.30 no
H8A C8 H8B 108.00 no
C8 C9 N2 110.3(13) no
C8 C9 H9A 109.60 no
N2 C9 H9A 109.60 no
C8 C9 H9B 109.60 no
N2 C9 H9B 109.60 no
H9A C9 H9B 108.10 no
N2 C10 C11 129.3(11) no
N2 C10 H10 115.30 no
C11 C10 H10 115.30 no
C12 C11 C10 121.0(12) no
C12 C11 C16 117.9(13) no
C10 C11 C16 120.9(11) no
C13 C12 C11 122.6(14) no
C13 C12 H12 118.70 no
C11 C12 H12 118.70 no
C12 C13 C14 119.1(13) no
C12 C13 H13 120.50 no
C14 C13 H13 120.50 no
C15 C14 C13 122.0(15) no
C15 C14 H14 119.00 no
C13 C14 H14 119.00 no
C14 C15 C16 121.6(15) no
C14 C15 H15 119.20 no
C16 C15 H15 119.20 no
O2 C16 C15 121.2(12) no
O2 C16 C11 122.1(11) no
C15 C16 C11 116.7(11) no
C18 C17 O3 119.9(11) no
C18 C17 C22 118.0(11) no
O3 C17 C22 122.1(11) no
C17 C18 C19 122.0(16) no
C17 C18 H18 119.00 no
C19 C18 H18 119.00 no
C20 C19 C18 119.0(16) no
C20 C19 H19 120.50 no
C18 C19 H19 120.50 no
C21 C20 C19 120.2(13) no
C21 C20 H20 119.90 no
C19 C20 H20 119.90 no
C20 C21 C22 121.3(15) no
C20 C21 H21 119.30 no
C22 C21 H21 119.30 no
C21 C22 C17 119.5(13) no
C21 C22 C23 118.4(13) no
C17 C22 C23 122.0(11) no
N3 C23 C22 125.2(11) no
N3 C23 H23 117.40 no
C22 C23 H23 117.40 no
C25 C24 N3 109.5(10) no
C25 C24 H24A 109.80 no
N3 C24 H24A 109.80 no
C25 C24 H24B 109.80 no
N3 C24 H24B 109.80 no
H24A C24 H24B 108.20 no
C24 C25 N4 107.7(9) no
C24 C25 H25A 110.20 no
N4 C25 H25A 110.20 no
C24 C25 H25B 110.20 no
N4 C25 H25B 110.20 no
H25A C25 H25B 108.50 no
N4 C26 C27 127.1(12) no
N4 C26 H26 116.40 no
C27 C26 H26 116.40 no
C32 C27 C28 122.1(16) no
C32 C27 C26 122.5(12) no
C28 C27 C26 115.4(16) no
C29 C28 C27 118.3(19) no
C29 C28 H28 120.80 no
C27 C28 H28 120.80 no
C28 C29 C30 120.2(15) no
C28 C29 H29 119.90 no
C30 C29 H29 119.90 no
C29 C30 C31 120.3(17) no
C29 C30 H30 119.90 no
C31 C30 H30 119.90 no
C30 C31 C32 120.5(18) no
C30 C31 H31 119.70 no
C32 C31 H31 119.70 no
O4 C32 C27 122.3(12) no
O4 C32 C31 119.1(14) no
C27 C32 C31 118.4(14) no
O5 C33 C34 120.3(10) no
O5 C33 C38 121.3(10) no
C34 C33 C38 118.4(10) no
C33 C34 C35 122.7(12) no
C33 C34 H34 118.70 no
C35 C34 H34 118.70 no
C36 C35 C34 118.0(13) no
C36 C35 H35 121.00 no
C34 C35 H35 121.00 no
C35 C36 C37 121.1(12) no
C35 C36 H36 119.50 no
C37 C36 H36 119.50 no
C36 C37 C38 120.3(14) no
C36 C37 H37 119.80 no
C38 C37 H37 119.80 no
C37 C38 C33 119.4(12) no
C37 C38 C39 116.9(12) no
C33 C38 C39 123.4(10) no
N6 C39 C38 126.(1) no
N6 C39 H39 117.00 no
C38 C39 H39 117.00 no
N6 C40 C41 98.6(7) no
N6 C40 H40A 112.10 no
C41 C40 H40A 112.10 no
N6 C40 H40B 112.10 no
C41 C40 H40B 112.10 no
H40A C40 H40B 109.70 no
N5 C41 C40 99.7(8) no
N5 C41 H41A 111.80 no
C40 C41 H41A 111.80 no
N5 C41 H41B 111.80 no
C40 C41 H41B 111.80 no
H41A C41 H41B 109.60 no
N5 C42 C43 127.5(11) no
N5 C42 H42 116.30 no
C43 C42 H42 116.30 no
C48 C43 C44 121.1(11) no
C48 C43 C42 121.9(10) no
C44 C43 C42 116.8(11) no
C45 C44 C43 119.6(13) no
C45 C44 H44 120.20 no
C43 C44 H44 120.20 no
C44 C45 C46 119.9(12) no
C44 C45 H45 120.10 no
C46 C45 H45 120.10 no
C47 C46 C45 121.1(12) no
C47 C46 H46 119.40 no
C45 C46 H46 119.40 no
C46 C47 C48 120.8(13) no
C46 C47 H47 119.60 no
C48 C47 H47 119.60 no
O6 C48 C43 123.9(10) no
O6 C48 C47 118.7(11) no
C43 C48 C47 117.5(10) no
O7 C49 C54 123.5(12) no
O7 C49 C50 117.5(13) no
C54 C49 C50 118.9(13) no
C51 C50 C49 119.5(16) no
C51 C50 H50 120.20 no
C49 C50 H50 120.20 no
C52 C51 C50 121.2(16) no
C52 C51 H51 119.40 no
C50 C51 H51 119.40 no
C53 C52 C51 118.3(17) no
C53 C52 H52 120.90 no
C51 C52 H52 120.90 no
C52 C53 C54 122.6(19) no
C52 C53 H53 118.70 no
C54 C53 H53 118.70 no
C49 C54 C53 119.5(16) no
C49 C54 C55 123.5(12) no
C53 C54 C55 116.9(16) no
N7 C55 C54 126.0(13) no
N7 C55 H55 117.00 no
C54 C55 H55 117.00 no
C57 C56 N7 104.6(12) no
C57 C56 H56A 110.80 no
N7 C56 H56A 110.80 no
C57 C56 H56B 110.80 no
N7 C56 H56B 110.80 no
H56A C56 H56B 108.90 no
N8 C57 C56 113.4(10) no
N8 C57 H57A 108.90 no
C56 C57 H57A 108.90 no
N8 C57 H57B 108.90 no
C56 C57 H57B 108.90 no
H57A C57 H57B 107.70 no
N8 C58 C59 128.2(13) no
N8 C58 H58 115.90 no
C59 C58 H58 115.90 no
C60 C59 C58 120.0(14) no
C60 C59 C64 116.4(15) no
C58 C59 C64 123.6(11) no
C61 C60 C59 125.0(18) no
C61 C60 H60 117.50 no
C59 C60 H60 117.50 no
C60 C61 C62 117.1(15) no
C60 C61 H61 121.50 no
C62 C61 H61 121.50 no
C63 C62 C61 123.1(17) no
C63 C62 H62 118.40 no
C61 C62 H62 118.40 no
C62 C63 C64 120.0(16) no
C62 C63 H63 120.00 no
C64 C63 H63 120.00 no
O8 C64 C63 121.1(13) no
O8 C64 C59 120.4(12) no
C63 C64 C59 118.4(12) no
C66 C65 O9 120.7(13) no
C66 C65 C70 120.0(12) no
O9 C65 C70 119.2(11) no
C65 C66 C67 121.8(16) no
C65 C66 H66 119.10 no
C67 C66 H66 119.10 no
C68 C67 C66 120.0(16) no
C68 C67 H67 120.00 no
C66 C67 H67 120.00 no
C67 C68 C69 120.9(14) no
C67 C68 H68 119.50 no
C69 C68 H68 119.50 no
C68 C69 C70 118.3(15) no
C68 C69 H69 120.80 no
C70 C69 H69 120.80 no
C65 C70 C69 118.8(13) no
C65 C70 C71 125.2(11) no
C69 C70 C71 115.9(14) no
N9 C71 C70 125.8(12) no
N9 C71 H71 117.10 no
C70 C71 H71 117.10 no
C73 C72 N9 104.2(9) no
C73 C72 H72A 110.90 no
N9 C72 H72A 110.90 no
C73 C72 H72B 110.90 no
N9 C72 H72B 110.90 no
H72A C72 H72B 108.90 no
N10 C73 C72 110.4(10) no
N10 C73 H73A 109.60 no
C72 C73 H73A 109.60 no
N10 C73 H73B 109.60 no
C72 C73 H73B 109.60 no
H73A C73 H73B 108.10 no
N10 C74 C75 126.2(11) no
N10 C74 H74 116.90 no
C75 C74 H74 116.90 no
C80 C75 C76 121.1(13) no
C80 C75 C74 122.4(10) no
C76 C75 C74 116.3(13) no
C77 C76 C75 119.8(15) no
C77 C76 H76 120.10 no
C75 C76 H76 120.10 no
C78 C77 C76 118.7(14) no
C78 C77 H77 120.60 no
C76 C77 H77 120.60 no
C77 C78 C79 122.2(15) no
C77 C78 H78 118.90 no
C79 C78 H78 118.90 no
C78 C79 C80 120.8(16) no
C78 C79 H79 119.60 no
C80 C79 H79 119.60 no
O10 C80 C75 123.2(12) no
O10 C80 C79 119.7(14) no
C75 C80 C79 117.1(12) no
O11 C81 C82 122.9(11) no
O11 C81 C86 119.4(9) no
C82 C81 C86 117.7(10) no
C83 C82 C81 122.5(13) no
C83 C82 H82 118.80 no
C81 C82 H82 118.80 no
C82 C83 C84 120.1(12) no
C82 C83 H83 119.90 no
C84 C83 H83 119.90 no
C85 C84 C83 119.6(11) no
C85 C84 H84 120.20 no
C83 C84 H84 120.20 no
C84 C85 C86 120.9(12) no
C84 C85 H85 119.50 no
C86 C85 H85 119.50 no
C81 C86 C85 119.1(10) no
C81 C86 C87 122.4(10) no
C85 C86 C87 118.5(11) no
N11 C87 C86 126.5(11) no
N11 C87 H87 116.80 no
C86 C87 H87 116.80 no
N11 C88 C89 113.5(11) no
N11 C88 H88A 108.90 no
C89 C88 H88A 108.90 no
N11 C88 H88B 108.90 no
C89 C88 H88B 108.90 no
H88A C88 H88B 107.70 no
C88 C89 N12 102.6(10) no
C88 C89 H89A 111.20 no
N12 C89 H89A 111.20 no
C88 C89 H89B 111.20 no
N12 C89 H89B 111.20 no
H89A C89 H89B 109.20 no
N12 C90 C91 125.0(11) no
N12 C90 H90 117.50 no
C91 C90 H90 117.50 no
C96 C91 C92 118.3(12) no
C96 C91 C90 125.5(10) no
C92 C91 C90 116.0(12) no
C93 C92 C91 121.0(14) no
C93 C92 H92 119.50 no
C91 C92 H92 119.50 no
C94 C93 C92 118.7(11) no
C94 C93 H93 120.60 no
C92 C93 H93 120.60 no
C95 C94 C93 120.8(14) no
C95 C94 H94 119.60 no
C93 C94 H94 119.60 no
C94 C95 C96 122.6(14) no
C94 C95 H95 118.70 no
C96 C95 H95 118.70 no
O12 C96 C91 121.9(10) no
O12 C96 C95 119.7(11) no
C91 C96 C95 118.4(10) no
O1 Er1 O2 93.6(3) no
O1 Er1 O5 138.6(3) no
O2 Er1 O5 86.4(2) no
O1 Er1 O3 109.0(3) no
O2 Er1 O3 157.3(3) no
O5 Er1 O3 75.5(2) no
O1 Er1 N2 132.0(3) no
O2 Er1 N2 75.4(3) no
O5 Er1 N2 88.0(3) no
O3 Er1 N2 90.1(3) no
O1 Er1 N1 73.9(3) no
O2 Er1 N1 112.2(3) no
O5 Er1 N1 143.3(3) no
O3 Er1 N1 77.1(3) no
N2 Er1 N1 68.1(4) no
O1 Er1 N3 75.6(3) no
O2 Er1 N3 121.3(3) no
O5 Er1 N3 69.4(3) no
O3 Er1 N3 65.1(3) no
N2 Er1 N3 149.5(3) no
N1 Er1 N3 119.0(3) no
O1 Er1 Er2 124.1(2) no
O2 Er1 Er2 124.63(19) no
O5 Er1 Er2 38.26(15) no
O3 Er1 Er2 39.45(17) no
N2 Er1 Er2 98.8(2) no
N1 Er1 Er2 116.1(2) no
N3 Er1 Er2 50.8(2) no
O4 Er2 O6 105.9(3) no
O4 Er2 O5 99.9(3) no
O6 Er2 O5 141.2(3) no
O4 Er2 O3 153.8(3) no
O6 Er2 O3 92.6(3) no
O5 Er2 O3 74.9(2) no
O4 Er2 N5 83.5(3) no
O6 Er2 N5 73.9(3) no
O5 Er2 N5 138.4(3) no
O3 Er2 N5 84.1(3) no
O4 Er2 N4 75.0(3) no
O6 Er2 N4 81.5(3) no
O5 Er2 N4 77.7(3) no
O3 Er2 N4 127.0(3) no
N5 Er2 N4 141.3(3) no
O4 Er2 N6 76.1(3) no
O6 Er2 N6 142.3(3) no
O5 Er2 N6 71.7(3) no
O3 Er2 N6 77.9(3) no
N5 Er2 N6 68.9(3) no
N4 Er2 N6 133.1(3) no
O4 Er2 N3 139.9(3) no
O6 Er2 N3 75.3(3) no
O5 Er2 N3 66.3(3) no
O3 Er2 N3 62.2(3) no
N5 Er2 N3 132.5(3) no
N4 Er2 N3 65.4(3) no
N6 Er2 N3 127.6(3) no
O4 Er2 Er1 137.2(2) no
O6 Er2 Er1 114.4(2) no
O5 Er2 Er1 38.09(16) no
O3 Er2 Er1 39.04(16) no
N5 Er2 Er1 120.5(2) no
N4 Er2 Er1 96.6(2) no
N6 Er2 Er1 80.6(2) no
N3 Er2 Er1 47.0(2) no
O8 Er3 O7 93.9(3) no
O8 Er3 O9 134.9(3) no
O7 Er3 O9 87.3(3) no
O8 Er3 O11 106.1(3) no
O7 Er3 O11 159.6(3) no
O9 Er3 O11 75.7(2) no
O8 Er3 N7 131.3(3) no
O7 Er3 N7 74.8(3) no
O9 Er3 N7 92.4(3) no
O11 Er3 N7 94.4(3) no
O8 Er3 N8 74.3(3) no
O7 Er3 N8 112.5(3) no
O9 Er3 N8 145.2(3) no
O11 Er3 N8 77.8(3) no
N7 Er3 N8 67.5(3) no
O8 Er3 N11 76.0(3) no
O7 Er3 N11 121.5(3) no
O9 Er3 N11 65.5(3) no
O11 Er3 N11 61.5(3) no
N7 Er3 N11 149.9(3) no
N8 Er3 N11 119.1(3) no
O8 Er3 Er4 121.7(2) no
O7 Er3 Er4 125.15(19) no
O9 Er3 Er4 37.86(18) no
O11 Er3 Er4 39.25(14) no
N7 Er3 Er4 102.2(3) no
N8 Er3 Er4 116.4(2) no
N11 Er3 Er4 47.8(2) no
O12 Er4 O10 107.0(3) no
O12 Er4 O9 97.9(2) no
O10 Er4 O9 143.4(3) no
O12 Er4 O11 151.6(3) no
O10 Er4 O11 93.8(2) no
O9 Er4 O11 74.5(2) no
O12 Er4 N10 84.5(3) no
O10 Er4 N10 72.4(3) no
O9 Er4 N10 137.6(3) no
O11 Er4 N10 83.5(3) no
O12 Er4 N12 73.8(3) no
O10 Er4 N12 82.4(3) no
O9 Er4 N12 79.2(3) no
O11 Er4 N12 129.3(3) no
N10 Er4 N12 140.2(3) no
O12 Er4 N9 74.7(3) no
O10 Er4 N9 140.3(3) no
O9 Er4 N9 71.7(3) no
O11 Er4 N9 76.9(2) no
N10 Er4 N9 68.3(3) no
N12 Er4 N9 133.1(3) no
O12 Er4 N11 139.6(3) no
O10 Er4 N11 75.9(3) no
O9 Er4 N11 67.9(3) no
O11 Er4 N11 63.6(3) no
N10 Er4 N11 132.0(3) no
N12 Er4 N11 66.6(3) no
N9 Er4 N11 129.1(3) no
O12 Er4 Er3 133.54(19) no
O10 Er4 Er3 118.1(2) no
O9 Er4 Er3 37.33(15) no
O11 Er4 Er3 38.56(16) no
N10 Er4 Er3 118.5(2) no
N12 Er4 Er3 100.4(2) no
N9 Er4 Er3 77.79(19) no
N11 Er4 Er3 51.3(2) no
C7 N1 C8 118.8(12) no
C7 N1 Er1 126.7(10) no
C8 N1 Er1 114.1(8) no
C10 N2 C9 121.2(11) no
C10 N2 Er1 128.7(8) no
C9 N2 Er1 109.8(8) no
C23 N3 C24 117.4(10) no
C23 N3 Er1 111.7(9) no
C24 N3 Er1 121.6(7) no
C23 N3 Er2 109.0(8) no
C24 N3 Er2 108.3(7) no
Er1 N3 Er2 82.3(2) no
C26 N4 C25 118.(1) no
C26 N4 Er2 126.7(9) no
C25 N4 Er2 115.3(7) no
C42 N5 C41 117.4(10) no
C42 N5 Er2 129.0(8) no
C41 N5 Er2 113.5(6) no
C39 N6 C40 126.5(8) no
C39 N6 Er2 125.1(7) no
C40 N6 Er2 108.4(5) no
C55 N7 C56 119.7(11) no
C55 N7 Er3 130.6(9) no
C56 N7 Er3 109.7(8) no
C58 N8 C57 117.7(11) no
C58 N8 Er3 127.6(10) no
C57 N8 Er3 114.2(7) no
C71 N9 C72 120.3(10) no
C71 N9 Er4 123.6(8) no
C72 N9 Er4 114.9(7) no
C74 N10 C73 116.5(10) no
C74 N10 Er4 130.1(8) no
C73 N10 Er4 113.1(7) no
C87 N11 C88 120.1(10) no
C87 N11 Er4 113.3(8) no
C88 N11 Er4 109.9(6) no
C87 N11 Er3 107.1(8) no
C88 N11 Er3 119.1(7) no
Er4 N11 Er3 80.9(2) no
C90 N12 C89 113.6(10) no
C90 N12 Er4 128.8(8) no
C89 N12 Er4 117.5(7) no
C1 O1 Er1 136.5(8) no
C16 O2 Er1 140.1(8) no
C17 O3 Er1 115.4(6) no
C17 O3 Er2 117.7(6) no
Er1 O3 Er2 101.5(3) no
C32 O4 Er2 135.9(8) no
C33 O5 Er1 127.5(6) no
C33 O5 Er2 123.1(6) no
Er1 O5 Er2 103.6(2) no
C48 O6 Er2 138.6(7) no
C49 O7 Er3 138.6(8) no
C64 O8 Er3 138.2(8) no
C65 O9 Er3 125.7(6) no
C65 O9 Er4 122.9(7) no
Er3 O9 Er4 104.8(3) no
C80 O10 Er4 139.6(8) no
C81 O11 Er3 118.2(6) no
C81 O11 Er4 118.6(6) no
Er3 O11 Er4 102.2(2) no
C96 O12 Er4 139.1(7) no

loop_
_geom_bond_atom_site_label_1
_geom_bond_atom_site_label_2
_geom_bond_distance
_geom_bond_publ_flag
C1 O1 1.306(13) no
C1 C6 1.397(19) no
C1 C2 1.398(18) no
C2 C3 1.38(2) no
C2 H2 0.9300 no
C3 C4 1.34(3) no
C3 H3 0.9300 no
C4 C5 1.35(3) no
C4 H4 0.9300 no
C5 C6 1.42(2) no
C5 H5 0.9300 no
C6 C7 1.47(2) no
C7 N1 1.272(19) no
C7 H7 0.9300 no
C8 C9 1.43(2) no
C8 N1 1.500(17) no
C8 H8A 0.9700 no
C8 H8B 0.9700 no
C9 N2 1.438(17) no
C9 H9A 0.9700 no
C9 H9B 0.9700 no
C10 N2 1.292(15) no
C10 C11 1.421(18) no
C10 H10 0.9300 no
C11 C12 1.407(17) no
C11 C16 1.446(17) no
C12 C13 1.36(2) no
C12 H12 0.9300 no
C13 C14 1.37(2) no
C13 H13 0.9300 no
C14 C15 1.347(17) no
C14 H14 0.9300 no
C15 C16 1.429(18) no
C15 H15 0.9300 no
C16 O2 1.310(12) no
C17 C18 1.360(18) no
C17 O3 1.363(11) no
C17 C22 1.408(17) no
C18 C19 1.40(2) no
C18 H18 0.9300 no
C19 C20 1.37(2) no
C19 H19 0.9300 no
C20 C21 1.35(2) no
C20 H20 0.9300 no
C21 C22 1.387(16) no
C21 H21 0.9300 no
C22 C23 1.428(19) no
C23 N3 1.302(15) no
C23 H23 0.9300 no
C24 C25 1.482(17) no
C24 N3 1.500(14) no
C24 H24A 0.9700 no
C24 H24B 0.9700 no
C25 N4 1.523(15) no
C25 H25A 0.9700 no
C25 H25B 0.9700 no
C26 N4 1.251(15) no
C26 C27 1.52(2) no
C26 H26 0.9300 no
C27 C32 1.363(19) no
C27 C28 1.425(19) no
C28 C29 1.39(3) no
C28 H28 0.9300 no
C29 C30 1.39(3) no
C29 H29 0.9300 no
C30 C31 1.39(2) no
C30 H30 0.9300 no
C31 C32 1.410(19) no
C31 H31 0.9300 no
C32 O4 1.338(15) no
C33 O5 1.338(11) no
C33 C34 1.356(16) no
C33 C38 1.412(16) no
C34 C35 1.407(17) no
C34 H34 0.9300 no
C35 C36 1.37(2) no
C35 H35 0.9300 no
C36 C37 1.38(2) no
C36 H36 0.9300 no
C37 C38 1.396(16) no
C37 H37 0.9300 no
C38 C39 1.481(17) no
C39 N6 1.258(14) no
C39 H39 0.9300 no
C40 N6 1.603(11) no
C40 C41 1.605(14) no
C40 H40A 0.9700 no
C40 H40B 0.9700 no
C41 N5 1.498(13) no
C41 H41A 0.9700 no
C41 H41B 0.9700 no
C42 N5 1.279(13) no
C42 C43 1.442(15) no
C42 H42 0.9300 no
C43 C48 1.398(16) no
C43 C44 1.424(15) no
C44 C45 1.372(18) no
C44 H44 0.9300 no
C45 C46 1.39(2) no
C45 H45 0.9300 no
C46 C47 1.384(17) no
C46 H46 0.9300 no
C47 C48 1.415(14) no
C47 H47 0.9300 no
C48 O6 1.311(12) no
C49 O7 1.332(14) no
C49 C54 1.37(2) no
C49 C50 1.425(18) no
C50 C51 1.39(2) no
C50 H50 0.9300 no
C51 C52 1.39(3) no
C51 H51 0.9300 no
C52 C53 1.35(3) no
C52 H52 0.9300 no
C53 C54 1.41(2) no
C53 H53 0.9300 no
C54 C55 1.43(2) no
C55 N7 1.280(16) no
C55 H55 0.9300 no
C56 C57 1.495(19) no
C56 N7 1.495(18) no
C56 H56A 0.9700 no
C56 H56B 0.9700 no
C57 N8 1.485(15) no
C57 H57A 0.9700 no
C57 H57B 0.9700 no
C58 N8 1.264(18) no
C58 C59 1.41(2) no
C58 H58 0.9300 no
C59 C60 1.406(18) no
C59 C64 1.439(18) no
C60 C61 1.32(3) no
C60 H60 0.9300 no
C61 C62 1.37(3) no
C61 H61 0.9300 no
C62 C63 1.37(2) no
C62 H62 0.9300 no
C63 C64 1.379(18) no
C63 H63 0.9300 no
C64 O8 1.325(12) no
C65 C66 1.344(17) no
C65 O9 1.365(12) no
C65 C70 1.406(18) no
C66 C67 1.379(19) no
C66 H66 0.9300 no
C67 C68 1.35(2) no
C67 H67 0.9300 no
C68 C69 1.41(2) no
C68 H68 0.9300 no
C69 C70 1.419(17) no
C69 H69 0.9300 no
C70 C71 1.47(2) no
C71 N9 1.282(15) no
C71 H71 0.9300 no
C72 C73 1.502(9) no
C72 N9 1.525(9) no
C72 H72A 0.9700 no
C72 H72B 0.9700 no
C73 N10 1.488(15) no
C73 H73A 0.9700 no
C73 H73B 0.9700 no
C74 N10 1.281(14) no
C74 C75 1.455(17) no
C74 H74 0.9300 no
C75 C80 1.378(18) no
C75 C76 1.414(17) no
C76 C77 1.39(2) no
C76 H76 0.9300 no
C77 C78 1.36(2) no
C77 H77 0.9300 no
C78 C79 1.36(2) no
C78 H78 0.9300 no
C79 C80 1.415(18) no
C79 H79 0.9300 no
C80 O10 1.318(14) no
C81 O11 1.328(11) no
C81 C82 1.376(15) no
C81 C86 1.410(15) no
C82 C83 1.373(17) no
C82 H82 0.9300 no
C83 C84 1.39(2) no
C83 H83 0.9300 no
C84 C85 1.348(17) no
C84 H84 0.9300 no
C85 C86 1.431(14) no
C85 H85 0.9300 no
C86 C87 1.447(15) no
C87 N11 1.236(15) no
C87 H87 0.9300 no
C88 N11 1.498(14) no
C88 C89 1.527(9) no
C88 H88A 0.9700 no
C88 H88B 0.9700 no
C89 N12 1.574(18) no
C89 H89A 0.9700 no
C89 H89B 0.9700 no
C90 N12 1.280(13) no
C90 C91 1.448(16) no
C90 H90 0.9300 no
C91 C96 1.398(16) no
C91 C92 1.423(16) no
C92 C93 1.40(2) no
C92 H92 0.9300 no
C93 C94 1.39(2) no
C93 H93 0.9300 no
C94 C95 1.337(17) no
C94 H94 0.9300 no
C95 C96 1.407(17) no
C95 H95 0.9300 no
C96 O12 1.311(11) no
Er1 O1 2.164(8) no
Er1 O2 2.167(7) no
Er1 O5 2.299(6) no
Er1 O3 2.327(7) no
Er1 N2 2.376(9) no
Er1 N1 2.436(9) no
Er1 N3 2.671(9) no
Er1 Er2 3.6206(8) no
Er2 O4 2.139(8) no
Er2 O6 2.193(6) no
Er2 O5 2.307(6) no
Er2 O3 2.348(7) no
Er2 N5 2.436(9) no
Er2 N4 2.460(8) no
Er2 N6 2.504(8) no
Er2 N3 2.83(1) no
Er3 O8 2.154(7) no
Er3 O7 2.165(7) no
Er3 O9 2.275(6) no
Er3 O11 2.313(7) no
Er3 N7 2.376(9) no
Er3 N8 2.442(8) no
Er3 N11 2.865(11) no
Er3 Er4 3.6264(8) no
Er4 O12 2.179(6) no
Er4 O10 2.207(8) no
Er4 O9 2.302(7) no
Er4 O11 2.347(6) no
Er4 N10 2.446(8) no
Er4 N12 2.502(9) no
Er4 N9 2.518(8) no
Er4 N11 2.719(10) no
